data_4327637
loop_
_publ_author_name
'David W. Blakesley'
'Sonha C. Payne'
'Karl S. Hagen'

_publ_contact_author_address
;
Emory University
Department of Chemistry
X-ray Crystallography Center
Atlanta GA  30322
USA
;
_publ_contact_author_email chemksh@emory.edu
_publ_contact_author_fax 404-727-6586
_publ_contact_author_name 'Karl S. Hagen'
_publ_contact_author_phone 404-727-6556
_publ_section_title
;
 Spin-State Variation in Solid State and Solution of Mononuclear Iron(II)
 1,4,7-Trimethyl-1,4,7-triazacyclonane Complexes
;
_journal_name_full 'Inorganic Chemistry'
_journal_page_first 1979
_journal_page_last 1989
_journal_paper_doi 10.1021/ic990584+
_journal_volume 39
_journal_year 2000
_chemical_formula_sum 'C63 H70 B2 Fe N6'
_chemical_formula_weight 988.72
_chemical_name_systematic
; 
 ? 
;
_space_group_IT_number 14
_symmetry_cell_setting monoclinic
_symmetry_space_group_name_Hall '-P 2ybc'
_symmetry_space_group_name_H-M 'P 1 21/c 1'
_atom_sites_solution_hydrogens geom
_atom_sites_solution_primary direct
_atom_sites_solution_secondary difmap
_audit_creation_method SHELXL-97
_cell_angle_alpha 90.00
_cell_angle_beta 90.320(11)
_cell_angle_gamma 90.00
_cell_formula_units_Z 4
_cell_length_a 18.4560(9)
_cell_length_b 11.8230(12)
_cell_length_c 26.258(4)
_cell_measurement_reflns_used 23
_cell_measurement_temperature 368(2)
_cell_measurement_theta_max 27.88
_cell_measurement_theta_min 10.16
_cell_volume 5729.5(11)
_computing_cell_refinement 'Siemens XSCANS'
_computing_data_collection 'Siemens XSCANS'
_computing_data_reduction 'Siemens SHELXTL'
_computing_molecular_graphics 'Siemens SHELXTL'
_computing_publication_material 'Siemens SHELXTL'
_computing_structure_refinement 'SHELXL-97 (Sheldrick, 1997)'
_computing_structure_solution 'SHELXS-97 (Sheldrick, 1990)'
_diffrn_ambient_temperature 368(2)
_diffrn_measured_fraction_theta_full 0.982
_diffrn_measured_fraction_theta_max 0.982
_diffrn_measurement_device_type 'Siemens P4 RA'
_diffrn_measurement_method '\w scans'
_diffrn_radiation_monochromator graphite
_diffrn_radiation_source 'rotating anode'
_diffrn_radiation_type CuK\a
_diffrn_radiation_wavelength 1.54178
_diffrn_reflns_av_R_equivalents 0.0578
_diffrn_reflns_av_sigmaI/netI 0.0541
_diffrn_reflns_limit_h_max 1
_diffrn_reflns_limit_h_min -18
_diffrn_reflns_limit_k_max 1
_diffrn_reflns_limit_k_min -11
_diffrn_reflns_limit_l_max 26
_diffrn_reflns_limit_l_min -26
_diffrn_reflns_number 7104
_diffrn_reflns_theta_full 50.02
_diffrn_reflns_theta_max 50.02
_diffrn_reflns_theta_min 2.39
_diffrn_standards_decay_% 30
_diffrn_standards_interval_count 97
_diffrn_standards_number 3
_exptl_absorpt_coefficient_mu 2.432
_exptl_absorpt_correction_T_max 0.6178
_exptl_absorpt_correction_T_min 0.3917
_exptl_absorpt_correction_type integration
_exptl_absorpt_process_details 'XPREP psi scans'
_exptl_crystal_colour purple
_exptl_crystal_density_diffrn 1.146
_exptl_crystal_description very_large_rod_in_
_exptl_crystal_F_000 2104
_exptl_crystal_size_max 0.8
_exptl_crystal_size_mid 0.5
_exptl_crystal_size_min 0.3
_refine_diff_density_max 0.313
_refine_diff_density_min -0.306
_refine_diff_density_rms 0.044
_refine_ls_extinction_coef 0.00215(18)
_refine_ls_extinction_expression Fc^*^=kFc[1+0.001xFc^2^\l^3^/sin(2\q)]^-1/4^
_refine_ls_extinction_method SHELXL
_refine_ls_goodness_of_fit_ref 1.027
_refine_ls_hydrogen_treatment mixed
_refine_ls_matrix_type full
_refine_ls_number_parameters 662
_refine_ls_number_reflns 5787
_refine_ls_number_restraints 0
_refine_ls_restrained_S_all 1.027
_refine_ls_R_factor_all 0.0849
_refine_ls_R_factor_gt 0.0587
_refine_ls_shift/su_max 0.162
_refine_ls_shift/su_mean 0.004
_refine_ls_structure_factor_coef Fsqd
_refine_ls_weighting_details 'calc w=1/[\s^2^(Fo^2^)+(0.1057P)^2^+2.2903P] where P=(Fo^2^+2Fc^2^)/3'
_refine_ls_weighting_scheme calc
_refine_ls_wR_factor_gt 0.1548
_refine_ls_wR_factor_ref 0.1759
_reflns_number_gt 4211
_reflns_number_total 5787
_reflns_threshold_expression >2sigma(I)
_cod_data_source_file ic9905842B_2.cif
_cod_data_source_block db3285e
_cod_database_code 4327637

loop_
_symmetry_equiv_pos_as_xyz
'x, y, z'
'-x, y+1/2, -z+1/2'
'-x, -y, -z'
'x, -y-1/2, z-1/2'

loop_
_atom_site_label
_atom_site_type_symbol
_atom_site_fract_x
_atom_site_fract_y
_atom_site_fract_z
_atom_site_U_iso_or_equiv
_atom_site_adp_type
_atom_site_occupancy
_atom_site_symmetry_multiplicity
_atom_site_calc_flag
_atom_site_refinement_flags
Fe Fe 0.74025(3) 0.78073(6) 0.87385(3) 0.0561(3) Uani 1 1 d .
N1 N 0.7205(2) 0.9117(4) 0.81914(19) 0.0865(14) Uani 1 1 d .
N2 N 0.6380(2) 0.7192(4) 0.8456(2) 0.0856(14) Uani 1 1 d .
N3 N 0.6718(3) 0.8822(5) 0.9210(2) 0.1081(18) Uani 1 1 d .
N4 N 0.7989(3) 0.6818(5) 0.82285(19) 0.0881(15) Uani 1 1 d .
N5 N 0.7514(3) 0.6546(5) 0.9300(2) 0.0986(16) Uani 1 1 d .
N6 N 0.8369(3) 0.8532(4) 0.90505(18) 0.0825(14) Uani 1 1 d .
C1 C 0.6598(4) 0.8771(6) 0.7860(3) 0.117(2) Uani 1 1 d .
H1A H 0.6199 0.9291 0.7912 0.141 Uiso 1 1 calc R
H1B H 0.6749 0.8845 0.7508 0.141 Uiso 1 1 calc R
C2 C 0.6336(4) 0.7639(7) 0.7935(3) 0.138(3) Uani 1 1 d .
H2A H 0.6606 0.7138 0.7714 0.165 Uiso 1 1 calc R
H2B H 0.5833 0.7612 0.7826 0.165 Uiso 1 1 calc R
C3 C 0.5798(4) 0.7665(9) 0.8774(4) 0.165(4) Uani 1 1 d .
H3A H 0.5527 0.8209 0.8573 0.198 Uiso 1 1 calc R
H3B H 0.5468 0.7058 0.8863 0.198 Uiso 1 1 calc R
C4 C 0.6031(4) 0.8198(9) 0.9227(4) 0.154(4) Uani 1 1 d .
H4A H 0.6072 0.7624 0.9489 0.185 Uiso 1 1 calc R
H4B H 0.5655 0.8720 0.9332 0.185 Uiso 1 1 calc R
C5 C 0.6615(6) 0.9904(9) 0.8949(5) 0.191(5) Uani 1 1 d .
H5A H 0.6103 0.9976 0.8869 0.229 Uiso 1 1 calc R
H5B H 0.6732 1.0499 0.9190 0.229 Uiso 1 1 calc R
C6 C 0.7004(6) 1.0122(6) 0.8499(4) 0.160(4) Uani 1 1 d .
H6A H 0.7444 1.0524 0.8590 0.192 Uiso 1 1 calc R
H6B H 0.6716 1.0622 0.8287 0.192 Uiso 1 1 calc R
C7 C 0.7834(4) 0.9401(7) 0.7865(3) 0.156(4) Uani 1 1 d .
H7A H 0.7963 0.8753 0.7665 0.235 Uiso 1 1 calc R
H7B H 0.8237 0.9617 0.8076 0.235 Uiso 1 1 calc R
H7C H 0.7708 1.0017 0.7644 0.235 Uiso 1 1 calc R
C8 C 0.6330(4) 0.5957(6) 0.8421(3) 0.145(3) Uani 1 1 d .
H8A H 0.6700 0.5680 0.8198 0.217 Uiso 1 1 calc R
H8B H 0.5863 0.5749 0.8289 0.217 Uiso 1 1 calc R
H8C H 0.6396 0.5633 0.8753 0.217 Uiso 1 1 calc R
C9 C 0.7003(5) 0.9011(9) 0.9734(3) 0.183(5) Uani 1 1 d .
H9A H 0.7468 0.9370 0.9717 0.275 Uiso 1 1 calc R
H9B H 0.7049 0.8298 0.9906 0.275 Uiso 1 1 calc R
H9C H 0.6674 0.9488 0.9918 0.275 Uiso 1 1 calc R
C1N C 0.8293(3) 0.6291(5) 0.7947(2) 0.0839(17) Uani 1 1 d .
C2N C 0.8675(5) 0.5598(8) 0.7573(3) 0.116(2) Uani 1 1 d .
H2NA H 0.9187 0.5735 0.7600 0.27(6) Uiso 1 1 calc R
H2NB H 0.8511 0.5790 0.7236 0.19(4) Uiso 1 1 calc R
H2NC H 0.8579 0.4812 0.7637 0.30(7) Uiso 1 1 calc R
C3N C 0.8841(3) 0.8797(5) 0.9294(2) 0.0767(16) Uani 1 1 d .
C4N C 0.9437(4) 0.9183(7) 0.9614(3) 0.108(2) Uani 1 1 d .
H4NA H 0.9248 0.9541 0.9913 0.14(3) Uiso 1 1 calc R
H4NB H 0.9727 0.9714 0.9428 0.21(5) Uiso 1 1 calc R
H4NC H 0.9731 0.8548 0.9712 0.13(3) Uiso 1 1 calc R
C5N C 0.7628(4) 0.5937(6) 0.9616(3) 0.105(2) Uani 1 1 d .
C6N C 0.7780(8) 0.5154(11) 1.0027(5) 0.181(4) Uani 1 1 d .
H6NA H 0.7426 0.5246 1.0290 0.55(17) Uiso 1 1 calc R
H6NB H 0.8254 0.5304 1.0163 0.20(5) Uiso 1 1 calc R
H6NC H 0.7762 0.4394 0.9899 0.24(6) Uiso 1 1 calc R
B1 B 0.5548(3) 0.7495(4) 0.6263(2) 0.0572(15) Uani 1 1 d .
C11 C 0.5844(3) 0.6201(4) 0.6148(2) 0.0645(13) Uani 1 1 d .
C21 C 0.5618(3) 0.5558(4) 0.5729(2) 0.0747(15) Uani 1 1 d .
H21A H 0.5280 0.5870 0.5505 0.090 Uiso 1 1 calc R
C31 C 0.5874(4) 0.4476(5) 0.5631(3) 0.0948(19) Uani 1 1 d .
H31A H 0.5700 0.4067 0.5354 0.114 Uiso 1 1 calc R
C41 C 0.6388(5) 0.4020(6) 0.5950(4) 0.115(3) Uani 1 1 d .
H41A H 0.6584 0.3315 0.5875 0.138 Uiso 1 1 calc R
C51 C 0.6615(4) 0.4576(6) 0.6373(3) 0.104(2) Uani 1 1 d .
H51A H 0.6949 0.4247 0.6594 0.125 Uiso 1 1 calc R
C61 C 0.6333(3) 0.5666(5) 0.6472(2) 0.0840(16) Uani 1 1 d .
H61A H 0.6481 0.6041 0.6766 0.101 Uiso 1 1 calc R
C12 C 0.4968(3) 0.7859(4) 0.58225(18) 0.0602(13) Uani 1 1 d .
C22 C 0.4215(3) 0.7750(5) 0.5874(2) 0.0797(16) Uani 1 1 d .
H22A H 0.4038 0.7489 0.6183 0.096 Uiso 1 1 calc R
C32 C 0.3721(4) 0.8004(6) 0.5496(3) 0.108(2) Uani 1 1 d .
H32A H 0.3228 0.7888 0.5547 0.130 Uiso 1 1 calc R
C42 C 0.3966(5) 0.8429(6) 0.5045(3) 0.110(2) Uani 1 1 d .
H42A H 0.3638 0.8618 0.4789 0.132 Uiso 1 1 calc R
C52 C 0.4688(5) 0.8577(5) 0.4969(2) 0.0972(19) Uani 1 1 d .
H52A H 0.4852 0.8872 0.4662 0.117 Uiso 1 1 calc R
C62 C 0.5181(3) 0.8287(5) 0.5351(2) 0.0821(16) Uani 1 1 d .
H62A H 0.5673 0.8383 0.5290 0.098 Uiso 1 1 calc R
C13 C 0.6223(3) 0.8422(4) 0.62835(18) 0.0663(13) Uani 1 1 d .
C23 C 0.6080(3) 0.9590(5) 0.6261(2) 0.0786(15) Uani 1 1 d .
H23A H 0.5602 0.9820 0.6217 0.094 Uiso 1 1 calc R
C33 C 0.6613(5) 1.0420(6) 0.6302(2) 0.105(2) Uani 1 1 d .
H33A H 0.6493 1.1184 0.6287 0.126 Uiso 1 1 calc R
C43 C 0.7326(5) 1.0079(9) 0.6367(3) 0.125(3) Uani 1 1 d .
H43A H 0.7690 1.0615 0.6408 0.150 Uiso 1 1 calc R
C53 C 0.7490(4) 0.8965(9) 0.6369(3) 0.126(3) Uani 1 1 d .
H53A H 0.7971 0.8739 0.6398 0.151 Uiso 1 1 calc R
C63 C 0.6948(3) 0.8154(6) 0.6329(2) 0.0972(19) Uani 1 1 d .
H63A H 0.7081 0.7395 0.6333 0.117 Uiso 1 1 calc R
C14 C 0.5119(2) 0.7492(4) 0.68182(17) 0.0515(12) Uani 1 1 d .
C24 C 0.4879(2) 0.6511(4) 0.70604(18) 0.0605(13) Uani 1 1 d .
H24A H 0.4988 0.5817 0.6913 0.073 Uiso 1 1 calc R
C34 C 0.4490(3) 0.6517(4) 0.75046(19) 0.0642(13) Uani 1 1 d .
H34A H 0.4343 0.5837 0.7649 0.077 Uiso 1 1 calc R
C44 C 0.4317(2) 0.7517(5) 0.77347(19) 0.0638(14) Uani 1 1 d .
H44A H 0.4063 0.7522 0.8040 0.077 Uiso 1 1 calc R
C54 C 0.4521(3) 0.8499(5) 0.7514(2) 0.0672(14) Uani 1 1 d .
H54A H 0.4396 0.9185 0.7663 0.081 Uiso 1 1 calc R
C64 C 0.4915(2) 0.8483(4) 0.70665(19) 0.0620(13) Uani 1 1 d .
H64A H 0.5051 0.9171 0.6924 0.074 Uiso 1 1 calc R
B2 B 1.0629(3) 0.7803(5) 0.6241(2) 0.0641(16) Uani 1 1 d .
C15 C 1.0243(2) 0.9014(4) 0.63675(18) 0.0620(13) Uani 1 1 d .
C25 C 1.0533(3) 1.0031(5) 0.6209(2) 0.0746(15) Uani 1 1 d .
H25A H 1.0933 1.0005 0.5995 0.090 Uiso 1 1 calc R
C35 C 1.0270(3) 1.1089(5) 0.6345(2) 0.0847(17) Uani 1 1 d .
H35A H 1.0487 1.1742 0.6220 0.102 Uiso 1 1 calc R
C45 C 0.9688(3) 1.1163(6) 0.6665(2) 0.0926(18) Uani 1 1 d .
H45A H 0.9502 1.1863 0.6759 0.111 Uiso 1 1 calc R
C55 C 0.9388(3) 1.0191(6) 0.6843(3) 0.0963(19) Uani 1 1 d .
H55A H 0.8998 1.0230 0.7065 0.116 Uiso 1 1 calc R
C65 C 0.9652(3) 0.9151(5) 0.6700(2) 0.0810(16) Uani 1 1 d .
H65A H 0.9429 0.8506 0.6828 0.097 Uiso 1 1 calc R
C16 C 1.0893(3) 0.7735(5) 0.5647(2) 0.0729(15) Uani 1 1 d .
C26 C 1.0571(4) 0.8351(6) 0.5253(3) 0.103(2) Uani 1 1 d .
H26A H 1.0194 0.8841 0.5332 0.124 Uiso 1 1 calc R
C36 C 1.0781(6) 0.8270(9) 0.4753(3) 0.140(3) Uani 1 1 d .
H36A H 1.0556 0.8716 0.4507 0.168 Uiso 1 1 calc R
C46 C 1.1312(6) 0.7547(8) 0.4616(3) 0.134(3) Uani 1 1 d .
H46A H 1.1451 0.7495 0.4277 0.161 Uiso 1 1 calc R
C56 C 1.1641(5) 0.6896(6) 0.4976(3) 0.118(2) Uani 1 1 d .
H56A H 1.2004 0.6389 0.4886 0.141 Uiso 1 1 calc R
C66 C 1.1425(4) 0.7002(5) 0.5485(2) 0.0944(19) Uani 1 1 d .
H66A H 1.1653 0.6551 0.5727 0.113 Uiso 1 1 calc R
C17 C 1.1301(2) 0.7749(4) 0.6644(2) 0.0629(13) Uani 1 1 d .
C27 C 1.2008(3) 0.8093(4) 0.6525(2) 0.0736(15) Uani 1 1 d .
H27A H 1.2111 0.8289 0.6190 0.088 Uiso 1 1 calc R
C37 C 1.2559(3) 0.8155(5) 0.6886(3) 0.0866(18) Uani 1 1 d .
H37A H 1.3019 0.8393 0.6791 0.104 Uiso 1 1 calc R
C47 C 1.2429(3) 0.7870(5) 0.7376(3) 0.0936(19) Uani 1 1 d .
H47A H 1.2803 0.7896 0.7615 0.112 Uiso 1 1 calc R
C57 C 1.1750(3) 0.7543(5) 0.7522(2) 0.0904(18) Uani 1 1 d .
H57A H 1.1657 0.7360 0.7860 0.109 Uiso 1 1 calc R
C67 C 1.1198(3) 0.7488(5) 0.7157(2) 0.0771(16) Uani 1 1 d .
H67A H 1.0738 0.7266 0.7261 0.092 Uiso 1 1 calc R
C18 C 1.0053(3) 0.6732(5) 0.6307(2) 0.0735(15) Uani 1 1 d .
C28 C 0.9366(3) 0.6768(6) 0.6080(2) 0.098(2) Uani 1 1 d .
H28A H 0.9225 0.7425 0.5911 0.117 Uiso 1 1 calc R
C38 C 0.8885(4) 0.5866(9) 0.6096(3) 0.119(3) Uani 1 1 d .
H38A H 0.8427 0.5936 0.5950 0.143 Uiso 1 1 calc R
C48 C 0.9079(6) 0.4897(9) 0.6321(4) 0.132(4) Uani 1 1 d .
H48A H 0.8762 0.4286 0.6321 0.159 Uiso 1 1 calc R
C58 C 0.9750(5) 0.4801(6) 0.6554(3) 0.118(3) Uani 1 1 d .
H58A H 0.9882 0.4135 0.6718 0.142 Uiso 1 1 calc R
C68 C 1.0216(3) 0.5703(5) 0.6540(2) 0.0905(18) Uani 1 1 d .
H68A H 1.0668 0.5623 0.6695 0.109 Uiso 1 1 calc R

loop_
_atom_site_aniso_label
_atom_site_aniso_U_11
_atom_site_aniso_U_22
_atom_site_aniso_U_33
_atom_site_aniso_U_23
_atom_site_aniso_U_13
_atom_site_aniso_U_12
Fe 0.0483(4) 0.0543(5) 0.0657(5) -0.0057(4) 0.0059(3) 0.0026(3)
N1 0.078(3) 0.067(3) 0.114(4) 0.018(3) -0.006(3) -0.007(2)
N2 0.064(3) 0.084(4) 0.109(4) 0.011(3) -0.007(3) -0.007(2)
N3 0.086(4) 0.102(4) 0.137(5) -0.031(4) 0.031(3) 0.016(3)
N4 0.080(3) 0.103(4) 0.081(4) -0.020(3) -0.004(3) 0.021(3)
N5 0.099(4) 0.108(4) 0.089(4) 0.017(3) 0.004(3) -0.016(3)
N6 0.081(3) 0.091(4) 0.075(3) -0.014(3) 0.003(3) 0.002(3)
C1 0.112(5) 0.120(6) 0.119(6) 0.033(5) -0.033(4) -0.021(5)
C2 0.120(6) 0.155(8) 0.138(7) 0.033(6) -0.064(5) -0.037(5)
C3 0.059(4) 0.236(11) 0.199(10) -0.058(8) 0.035(5) -0.035(5)
C4 0.063(5) 0.242(11) 0.156(8) 0.004(8) 0.054(5) 0.000(5)
C5 0.223(11) 0.105(8) 0.245(13) -0.039(8) 0.085(10) 0.047(7)
C6 0.216(10) 0.050(5) 0.214(11) 0.005(6) -0.047(8) 0.012(6)
C7 0.121(6) 0.172(8) 0.176(8) 0.089(7) 0.011(5) -0.038(5)
C8 0.138(6) 0.085(5) 0.211(9) 0.005(5) -0.057(6) -0.047(5)
C9 0.147(7) 0.274(13) 0.129(7) -0.122(8) 0.022(6) 0.036(7)
C1N 0.083(4) 0.090(5) 0.078(4) -0.007(4) -0.011(3) 0.013(3)
C2N 0.133(7) 0.127(7) 0.089(6) -0.037(5) 0.023(4) 0.037(5)
C3N 0.077(4) 0.085(4) 0.068(4) -0.008(3) 0.005(3) 0.002(3)
C4N 0.095(4) 0.139(6) 0.090(5) -0.005(5) -0.021(4) -0.012(5)
C5N 0.117(5) 0.107(6) 0.090(5) 0.016(5) 0.011(4) -0.016(4)
C6N 0.232(13) 0.154(11) 0.156(8) 0.086(8) -0.018(9) -0.019(8)
B1 0.072(4) 0.043(3) 0.057(4) 0.001(3) 0.009(3) -0.001(3)
C11 0.077(3) 0.054(3) 0.063(3) 0.007(3) 0.019(3) -0.002(3)
C21 0.096(4) 0.057(4) 0.071(4) 0.005(3) 0.029(3) -0.006(3)
C31 0.130(5) 0.052(4) 0.103(5) -0.014(4) 0.049(4) -0.010(4)
C41 0.141(7) 0.063(5) 0.141(7) 0.016(5) 0.077(6) 0.023(5)
C51 0.117(5) 0.081(5) 0.113(6) 0.036(4) 0.040(4) 0.029(4)
C61 0.093(4) 0.079(4) 0.081(4) 0.013(3) 0.020(3) 0.020(3)
C12 0.084(4) 0.042(3) 0.054(3) 0.000(2) 0.008(3) -0.002(2)
C22 0.082(4) 0.079(4) 0.078(4) 0.011(3) -0.006(3) 0.001(3)
C32 0.103(5) 0.118(6) 0.103(6) 0.011(5) -0.024(5) 0.009(4)
C42 0.145(7) 0.100(5) 0.086(6) -0.001(4) -0.033(5) 0.024(5)
C52 0.149(6) 0.084(5) 0.059(4) 0.007(3) 0.001(4) 0.016(4)
C62 0.099(4) 0.079(4) 0.068(4) -0.005(3) 0.006(3) 0.005(3)
C13 0.077(4) 0.060(4) 0.061(3) 0.006(3) 0.010(3) -0.010(3)
C23 0.094(4) 0.063(4) 0.080(4) -0.003(3) 0.025(3) -0.019(3)
C33 0.162(7) 0.078(5) 0.076(4) -0.006(3) 0.034(4) -0.045(5)
C43 0.129(7) 0.140(8) 0.105(5) 0.000(5) 0.009(5) -0.074(6)
C53 0.079(5) 0.140(8) 0.160(7) 0.012(6) 0.005(4) -0.031(5)
C63 0.068(4) 0.097(5) 0.128(5) 0.009(4) 0.004(3) -0.013(4)
C14 0.056(3) 0.043(3) 0.056(3) 0.006(2) -0.003(2) -0.003(2)
C24 0.070(3) 0.050(3) 0.062(3) -0.005(3) 0.006(3) -0.004(2)
C34 0.068(3) 0.056(4) 0.069(4) 0.008(3) 0.001(3) -0.016(3)
C44 0.056(3) 0.075(4) 0.061(3) -0.001(3) 0.009(2) -0.004(3)
C54 0.069(3) 0.059(4) 0.074(4) -0.001(3) 0.012(3) 0.008(3)
C64 0.070(3) 0.044(3) 0.073(4) 0.007(3) 0.005(3) -0.005(2)
B2 0.066(3) 0.056(4) 0.070(4) -0.007(3) 0.005(3) -0.007(3)
C15 0.056(3) 0.071(4) 0.059(3) 0.002(3) -0.006(3) -0.010(3)
C25 0.064(3) 0.079(4) 0.081(4) 0.001(3) -0.003(3) -0.002(3)
C35 0.089(4) 0.061(4) 0.104(5) 0.010(3) -0.015(4) -0.006(3)
C45 0.082(4) 0.084(5) 0.112(5) -0.009(4) -0.001(4) 0.003(4)
C55 0.081(4) 0.083(5) 0.125(5) -0.015(4) 0.026(4) -0.003(4)
C65 0.074(4) 0.067(4) 0.102(4) -0.004(3) 0.017(3) -0.008(3)
C16 0.078(3) 0.069(4) 0.072(4) -0.015(3) 0.001(3) -0.013(3)
C26 0.105(5) 0.138(6) 0.065(4) -0.016(4) -0.023(4) 0.000(4)
C36 0.184(9) 0.157(8) 0.078(6) -0.017(6) -0.034(6) -0.013(7)
C46 0.207(10) 0.118(7) 0.077(6) -0.031(6) 0.015(6) -0.041(7)
C56 0.164(7) 0.092(5) 0.098(6) -0.025(5) 0.046(5) -0.009(5)
C66 0.125(5) 0.073(4) 0.086(5) -0.011(3) 0.031(4) -0.001(4)
C17 0.057(3) 0.053(3) 0.079(4) -0.005(3) 0.012(3) -0.002(2)
C27 0.060(3) 0.070(4) 0.090(4) 0.003(3) 0.008(3) -0.009(3)
C37 0.056(3) 0.083(4) 0.121(6) -0.012(4) 0.009(4) -0.006(3)
C47 0.071(4) 0.089(5) 0.120(6) -0.015(4) -0.018(4) 0.003(3)
C57 0.085(4) 0.100(5) 0.087(4) -0.003(3) -0.012(4) 0.006(3)
C67 0.060(3) 0.086(4) 0.085(4) -0.001(3) 0.006(3) -0.010(3)
C18 0.069(4) 0.079(4) 0.072(4) -0.021(3) 0.015(3) -0.011(3)
C28 0.082(4) 0.111(5) 0.100(5) -0.033(4) 0.005(4) -0.031(4)
C38 0.097(5) 0.145(7) 0.116(6) -0.043(6) 0.014(4) -0.051(6)
C48 0.141(8) 0.129(8) 0.127(7) -0.065(6) 0.062(6) -0.071(7)
C58 0.144(7) 0.076(5) 0.135(7) -0.018(4) 0.055(6) -0.028(5)
C68 0.100(4) 0.064(4) 0.108(5) -0.010(4) 0.030(4) -0.012(4)

loop_
_atom_type_symbol
_atom_type_description
_atom_type_scat_dispersion_real
_atom_type_scat_dispersion_imag
_atom_type_scat_source
C C 0.0181 0.0091 'International Tables Vol C Tables 4.2.6.8 and 6.1.1.4'
H H 0.0000 0.0000 'International Tables Vol C Tables 4.2.6.8 and 6.1.1.4'
B B 0.0090 0.0039 'International Tables Vol C Tables 4.2.6.8 and 6.1.1.4'
N N 0.0311 0.0180 'International Tables Vol C Tables 4.2.6.8 and 6.1.1.4'
Fe Fe -1.1336 3.1974 'International Tables Vol C Tables 4.2.6.8 and 6.1.1.4'

loop_
_geom_angle_atom_site_label_1
_geom_angle_atom_site_label_2
_geom_angle_atom_site_label_3
_geom_angle
N4 Fe N5 90.2(2)
N4 Fe N6 92.02(18)
N5 Fe N6 86.38(19)
N4 Fe N1 93.5(2)
N5 Fe N1 175.5(2)
N6 Fe N1 96.08(18)
N4 Fe N3 174.5(2)
N5 Fe N3 92.7(2)
N6 Fe N3 92.8(2)
N1 Fe N3 83.4(2)
N4 Fe N2 92.66(19)
N5 Fe N2 94.87(19)
N6 Fe N2 175.15(18)
N1 Fe N2 82.37(18)
N3 Fe N2 82.5(2)
C1 N1 C7 108.4(6)
C1 N1 C6 110.6(6)
C7 N1 C6 109.3(6)
C1 N1 Fe 108.8(4)
C7 N1 Fe 114.9(4)
C6 N1 Fe 104.8(5)
C8 N2 C2 107.3(6)
C8 N2 C3 111.5(6)
C2 N2 C3 110.8(7)
C8 N2 Fe 114.4(4)
C2 N2 Fe 104.1(4)
C3 N2 Fe 108.5(4)
C5 N3 C4 110.1(7)
C5 N3 C9 110.2(8)
C4 N3 C9 110.4(7)
C5 N3 Fe 107.2(5)
C4 N3 Fe 104.4(5)
C9 N3 Fe 114.4(4)
C1N N4 Fe 178.5(5)
C5N N5 Fe 173.3(6)
C3N N6 Fe 166.8(5)
C2 C1 N1 115.6(5)
C1 C2 N2 116.5(6)
C4 C3 N2 115.3(6)
C3 C4 N3 117.3(6)
C6 C5 N3 119.1(7)
C5 C6 N1 116.1(7)
N4 C1N C2N 178.8(7)
N6 C3N C4N 177.7(7)
N5 C5N C6N 179.5(11)
C12 B1 C11 109.3(4)
C12 B1 C13 109.8(4)
C11 B1 C13 111.6(4)
C12 B1 C14 108.0(4)
C11 B1 C14 108.5(4)
C13 B1 C14 109.6(4)
C61 C11 C21 115.2(5)
C61 C11 B1 121.6(5)
C21 C11 B1 123.3(5)
C31 C21 C11 123.0(6)
C41 C31 C21 119.0(7)
C51 C41 C31 121.3(7)
C41 C51 C61 118.7(7)
C11 C61 C51 122.7(6)
C62 C12 C22 113.7(5)
C62 C12 B1 122.5(5)
C22 C12 B1 123.7(4)
C32 C22 C12 124.3(6)
C42 C32 C22 118.9(7)
C52 C42 C32 120.3(6)
C42 C52 C62 120.0(6)
C52 C62 C12 122.7(6)
C63 C13 C23 114.2(5)
C63 C13 B1 125.4(5)
C23 C13 B1 120.4(5)
C33 C23 C13 123.8(6)
C43 C33 C23 118.2(7)
C53 C43 C33 119.8(7)
C43 C53 C63 120.7(7)
C13 C63 C53 123.1(7)
C64 C14 C24 113.5(4)
C64 C14 B1 122.6(4)
C24 C14 B1 123.7(4)
C34 C24 C14 123.5(5)
C24 C34 C44 120.3(5)
C54 C44 C34 119.2(5)
C44 C54 C64 120.0(5)
C54 C64 C14 123.5(5)
C17 B2 C15 103.5(4)
C17 B2 C16 112.9(4)
C15 B2 C16 111.7(4)
C17 B2 C18 112.7(5)
C15 B2 C18 111.4(4)
C16 B2 C18 104.8(4)
C25 C15 C65 112.9(5)
C25 C15 B2 122.1(5)
C65 C15 B2 124.5(5)
C15 C25 C35 124.7(5)
C45 C35 C25 119.4(6)
C55 C45 C35 118.6(6)
C45 C55 C65 121.1(6)
C55 C65 C15 123.2(5)
C66 C16 C26 113.5(6)
C66 C16 B2 122.8(5)
C26 C16 B2 123.5(5)
C36 C26 C16 123.4(7)
C46 C36 C26 120.6(9)
C36 C46 C56 119.6(8)
C46 C56 C66 118.9(8)
C16 C66 C56 123.9(7)
C67 C17 C27 114.3(5)
C67 C17 B2 121.9(4)
C27 C17 B2 123.3(5)
C37 C27 C17 122.7(5)
C47 C37 C27 120.2(5)
C37 C47 C57 120.3(6)
C47 C57 C67 119.1(6)
C17 C67 C57 123.3(5)
C68 C18 C28 114.0(5)
C68 C18 B2 125.1(5)
C28 C18 B2 120.7(6)
C38 C28 C18 122.8(7)
C48 C38 C28 120.1(8)
C38 C48 C58 120.2(8)
C68 C58 C48 119.0(8)
C58 C68 C18 123.8(7)

loop_
_geom_bond_atom_site_label_1
_geom_bond_atom_site_label_2
_geom_bond_distance
Fe N4 2.085(5)
Fe N5 2.107(6)
Fe N6 2.138(5)
Fe N1 2.142(5)
Fe N3 2.141(5)
Fe N2 2.150(4)
N1 C1 1.473(7)
N1 C7 1.485(8)
N1 C6 1.486(10)
N2 C8 1.466(8)
N2 C2 1.466(8)
N2 C3 1.475(9)
N3 C5 1.463(12)
N3 C4 1.468(9)
N3 C9 1.488(9)
N4 C1N 1.120(7)
N5 C5N 1.118(7)
N6 C3N 1.122(6)
C1 C2 1.437(9)
C3 C4 1.410(10)
C5 C6 1.411(12)
C1N C2N 1.464(9)
C3N C4N 1.454(8)
C5N C6N 1.447(10)
B1 C12 1.631(7)
B1 C11 1.654(7)
B1 C13 1.660(7)
B1 C14 1.662(7)
C11 C61 1.388(7)
C11 C21 1.400(7)
C21 C31 1.388(8)
C31 C41 1.373(10)
C41 C51 1.355(10)
C51 C61 1.415(8)
C12 C62 1.395(7)
C12 C22 1.403(7)
C22 C32 1.376(8)
C32 C42 1.366(9)
C42 C52 1.358(9)
C52 C62 1.394(8)
C13 C63 1.380(7)
C13 C23 1.407(7)
C23 C33 1.393(8)
C33 C43 1.386(10)
C43 C53 1.352(11)
C53 C63 1.388(9)
C14 C64 1.394(6)
C14 C24 1.397(6)
C24 C34 1.373(6)
C34 C44 1.366(7)
C44 C54 1.352(7)
C54 C64 1.386(7)
B2 C17 1.627(8)
B2 C15 1.633(8)
B2 C16 1.638(8)
B2 C18 1.663(8)
C15 C25 1.382(7)
C15 C65 1.411(7)
C25 C35 1.390(7)
C35 C45 1.372(8)
C45 C55 1.359(8)
C55 C65 1.376(7)
C16 C66 1.378(8)
C16 C26 1.396(8)
C26 C36 1.374(10)
C36 C46 1.350(11)
C46 C56 1.360(11)
C56 C66 1.402(9)
C17 C67 1.395(7)
C17 C27 1.404(7)
C27 C37 1.390(7)
C37 C47 1.353(8)
C47 C57 1.369(8)
C57 C67 1.397(7)
C18 C68 1.394(8)
C18 C28 1.399(8)
C28 C38 1.388(9)
C38 C48 1.337(11)
C48 C58 1.382(11)
C58 C68 1.371(9)

loop_
_geom_torsion_atom_site_label_1
_geom_torsion_atom_site_label_2
_geom_torsion_atom_site_label_3
_geom_torsion_atom_site_label_4
_geom_torsion
N1 C1 C2 N2 32.3(11)
C1 C2 N2 C3 77.2(8)
C2 N2 C3 C4 -125.2(9)
N2 C3 C4 N3 35.4(14)
C3 C4 N3 C5 76.2(11)
C4 N3 C5 C6 -118.7(11)
N3 C5 C6 N1 28.2(15)
C5 C6 N1 C1 83.2(10)
C6 N1 C1 C2 -120.8(8)
Fe N1 C1 H1A 115.6
Fe N1 C1 H1B -128.1
Fe N2 C2 H2A 82.8
Fe N2 C2 H2B -161.3
Fe N2 C3 H3A 110.3
Fe N2 C3 H3B -133.3
Fe N3 C4 H4A 83.7
Fe N3 C4 H4B -160.7
Fe N3 C5 H5A 116.8
Fe N3 C5 H5B -128.2
Fe N1 C6 H6A 88.1
Fe N1 C6 H6B -155.8
